data_4325445
loop_
_publ_author_name
'Eunji Lee'
'Shim Sung Lee'

_publ_section_title
;
 Rational Approach to Endo/Exocoordinated Heteronuclear Macrocyclic
 network: Supramolecular Hg(ll), Cu(ll), and Hg(ll)/Cu(ll) Complexes of a
 NS4 Macrocycle
;
_journal_name_full 'Inorganic Chemistry'
_journal_page_first 5803
_journal_page_last 5807
_journal_paper_doi 10.1021/ic200684x
_journal_volume 50
_journal_year 2011
_chemical_formula_moiety
;
C19 H23 Cu Hg2 I5 n2 O3 S4, C H2 Cl2
;
_chemical_formula_sum 'C20 H25 Cl2 Cu Hg2 I5 O3 S4 n2'
_chemical_formula_weight 1639.78
_chemical_name_systematic
; 
 ? 
;
_space_group_IT_number 2
_symmetry_cell_setting triclinic
_symmetry_space_group_name_Hall '-P 1'
_symmetry_space_group_name_H-M 'P -1'
_atom_sites_solution_hydrogens geom
_atom_sites_solution_primary direct
_atom_sites_solution_secondary difmap
_audit_creation_method SHELXL-97
_cell_angle_alpha 80.024(3)
_cell_angle_beta 81.731(4)
_cell_angle_gamma 89.926(3)
_cell_formula_units_Z 2
_cell_length_a 8.5739(7)
_cell_length_b 13.8870(11)
_cell_length_c 15.6684(12)
_cell_measurement_reflns_used 9968
_cell_measurement_temperature 173(2)
_cell_measurement_theta_max 28.29
_cell_measurement_theta_min 2.40
_cell_volume 1817.7(3)
_computing_cell_refinement 'Bruker SAINT'
_computing_data_collection 'Bruker APEX2'
_computing_data_reduction 'Bruker SAINT'
_computing_molecular_graphics 'Bruker SHELXTL'
_computing_publication_material 'Bruker SHELXTL'
_computing_structure_refinement 'SHELXL-97 (Sheldrick, 2008)'
_computing_structure_solution 'SHELXS-97 (Sheldrick, 2008)'
_diffrn_ambient_temperature 173(2)
_diffrn_measured_fraction_theta_full 0.990
_diffrn_measured_fraction_theta_max 0.990
_diffrn_measurement_device_type 'Bruker APEX-II CCD'
_diffrn_measurement_method '\f and \w scans'
_diffrn_radiation_monochromator graphite
_diffrn_radiation_source 'fine-focus sealed tube'
_diffrn_radiation_type MoK\a
_diffrn_radiation_wavelength 0.71073
_diffrn_reflns_av_R_equivalents 0.0577
_diffrn_reflns_av_sigmaI/netI 0.0541
_diffrn_reflns_limit_h_max 10
_diffrn_reflns_limit_h_min -10
_diffrn_reflns_limit_k_max 16
_diffrn_reflns_limit_k_min -17
_diffrn_reflns_limit_l_max 19
_diffrn_reflns_limit_l_min -19
_diffrn_reflns_number 24496
_diffrn_reflns_theta_full 26.00
_diffrn_reflns_theta_max 26.00
_diffrn_reflns_theta_min 1.33
_exptl_absorpt_coefficient_mu 13.654
_exptl_absorpt_correction_T_max 0.2049
_exptl_absorpt_correction_T_min 0.0901
_exptl_absorpt_correction_type multi-scan
_exptl_crystal_colour green
_exptl_crystal_density_diffrn 2.996
_exptl_crystal_description plate
_exptl_crystal_F_000 1470
_exptl_crystal_size_max 0.34
_exptl_crystal_size_mid 0.31
_exptl_crystal_size_min 0.17
_refine_diff_density_max 5.903
_refine_diff_density_min -6.667
_refine_diff_density_rms 0.408
_refine_ls_extinction_method none
_refine_ls_goodness_of_fit_ref 1.061
_refine_ls_hydrogen_treatment constr
_refine_ls_matrix_type full
_refine_ls_number_parameters 353
_refine_ls_number_reflns 7082
_refine_ls_number_restraints 12
_refine_ls_restrained_S_all 1.060
_refine_ls_R_factor_all 0.0975
_refine_ls_R_factor_gt 0.0888
_refine_ls_shift/su_max 0.034
_refine_ls_shift/su_mean 0.004
_refine_ls_structure_factor_coef Fsqd
_refine_ls_weighting_details 'calc w=1/[\s^2^(Fo^2^)+(0.0647P)^2^+155.1694P] where P=(Fo^2^+2Fc^2^)/3'
_refine_ls_weighting_scheme calc
_refine_ls_wR_factor_gt 0.2094
_refine_ls_wR_factor_ref 0.2145
_reflns_number_gt 6221
_reflns_number_total 7082
_reflns_threshold_expression >2sigma(I)
_cod_data_source_file ic200684x_si_002_4.cif
_cod_data_source_block complex3
_cod_original_cell_volume 1817.7(2)
_cod_original_formula_sum 'C20 H25 Cl2 Cu Hg2 I5 n2 O3 S4'
_cod_database_code 4325445

loop_
_symmetry_equiv_pos_as_xyz
'x, y, z'
'-x, -y, -z'

loop_
_atom_site_label
_atom_site_type_symbol
_atom_site_fract_x
_atom_site_fract_y
_atom_site_fract_z
_atom_site_U_iso_or_equiv
_atom_site_adp_type
_atom_site_occupancy
_atom_site_symmetry_multiplicity
_atom_site_calc_flag
_atom_site_refinement_flags
Hg1 Hg 0.08809(19) 0.15285(8) -0.28050(7) 0.0729(5) Uani 1 1 d .
Hg2 Hg -0.38658(12) 0.08826(7) -0.25422(6) 0.0470(3) Uani 1 1 d .
Cu1 Cu 0.1844(2) 0.62121(15) -0.13439(14) 0.0208(4) Uani 1 1 d .
I1 I 0.18406(17) 0.10644(9) -0.12578(8) 0.0334(3) Uani 1 1 d .
I2 I -0.03438(15) 0.07102(11) -0.39609(9) 0.0362(3) Uani 1 1 d .
I3 I -0.2555(3) 0.27966(19) -0.24090(15) 0.0813(7) Uani 1 1 d .
I4 I -0.54126(15) 0.07958(10) -0.38618(8) 0.0314(3) Uani 1 1 d .
I5 I -0.3143(2) -0.00605(13) -0.10604(9) 0.0489(4) Uani 1 1 d .
N1 n 0.3700(17) 0.6741(10) -0.0900(9) 0.021(3) Uani 1 1 d .
N2 n -0.0595(16) 0.4780(10) -0.1064(9) 0.020(3) Uani 1 1 d U
O1 O -0.0084(15) 0.5609(10) -0.1560(9) 0.031(3) Uani 1 1 d .
O2 O -0.193(2) 0.4547(13) -0.0949(15) 0.066(6) Uani 1 1 d .
O3 O 0.038(2) 0.4342(16) -0.0629(14) 0.069(5) Uani 1 1 d U
S1 S 0.0379(5) 0.7423(3) -0.0728(3) 0.0264(9) Uani 1 1 d .
S2 S 0.3593(5) 0.4944(3) -0.1561(3) 0.0244(9) Uani 1 1 d .
S3 S 0.2314(5) 0.3261(3) -0.3496(3) 0.0227(9) Uani 1 1 d .
S4 S 0.2498(5) 0.7471(3) -0.2795(3) 0.0245(9) Uani 1 1 d .
C1 C 0.340(2) 0.7365(13) -0.0292(12) 0.025(4) Uani 1 1 d .
C2 C 0.465(3) 0.7642(17) 0.0083(14) 0.038(5) Uani 1 1 d .
H2A H 0.4506 0.8113 0.0459 0.046 Uiso 1 1 calc R
C3 C 0.612(2) 0.7232(16) -0.0086(14) 0.035(5) Uani 1 1 d .
H3A H 0.6943 0.7364 0.0228 0.042 Uiso 1 1 calc R
C4 C 0.639(2) 0.6633(14) -0.0709(12) 0.027(4) Uani 1 1 d .
H4A H 0.7411 0.6390 -0.0865 0.032 Uiso 1 1 calc R
C5 C 0.511(2) 0.6401(12) -0.1098(12) 0.023(4) Uani 1 1 d .
C6 C 0.528(2) 0.5763(14) -0.1802(13) 0.028(4) Uani 1 1 d .
H6A H 0.6263 0.5389 -0.1792 0.034 Uiso 1 1 calc R
H6B H 0.5310 0.6171 -0.2389 0.034 Uiso 1 1 calc R
C7 C 0.356(2) 0.4598(13) -0.2625(11) 0.023(4) Uani 1 1 d .
H7A H 0.3302 0.5170 -0.3049 0.027 Uiso 1 1 calc R
H7B H 0.4611 0.4368 -0.2846 0.027 Uiso 1 1 calc R
C8 C 0.232(2) 0.3784(14) -0.2528(12) 0.030(4) Uani 1 1 d .
H8A H 0.1270 0.4048 -0.2368 0.036 Uiso 1 1 calc R
H8B H 0.2513 0.3260 -0.2042 0.036 Uiso 1 1 calc R
C9 C 0.085(2) 0.4004(13) -0.4043(11) 0.023(4) Uani 1 1 d .
H9A H 0.0640 0.3730 -0.4560 0.027 Uiso 1 1 calc R
H9B H -0.0153 0.3981 -0.3637 0.027 Uiso 1 1 calc R
C10 C 0.1423(19) 0.5037(13) -0.4327(11) 0.020(3) Uani 1 1 d .
C11 C 0.259(2) 0.5300(15) -0.5038(12) 0.032(4) Uani 1 1 d .
H11A H 0.2996 0.4827 -0.5377 0.039 Uiso 1 1 calc R
C12 C 0.316(2) 0.6265(17) -0.5255(13) 0.038(5) Uani 1 1 d .
H12A H 0.3935 0.6453 -0.5753 0.045 Uiso 1 1 calc R
C13 C 0.260(2) 0.6945(15) -0.4755(12) 0.031(4) Uani 1 1 d .
H13A H 0.3029 0.7593 -0.4896 0.037 Uiso 1 1 calc R
C14 C 0.142(2) 0.6691(14) -0.4046(12) 0.028(4) Uani 1 1 d .
C15 C 0.082(2) 0.5742(14) -0.3830(11) 0.025(4) Uani 1 1 d .
H15A H 0.0005 0.5567 -0.3349 0.030 Uiso 1 1 calc R
C16 C 0.092(2) 0.7440(15) -0.3468(13) 0.033(4) Uani 1 1 d .
H16A H -0.0102 0.7241 -0.3094 0.039 Uiso 1 1 calc R
H16B H 0.0807 0.8090 -0.3828 0.039 Uiso 1 1 calc R
C17 C 0.201(2) 0.8532(14) -0.2271(13) 0.031(4) Uani 1 1 d .
H17A H 0.2876 0.8656 -0.1945 0.037 Uiso 1 1 calc R
H17B H 0.1955 0.9111 -0.2732 0.037 Uiso 1 1 calc R
C18 C 0.049(2) 0.8426(13) -0.1652(14) 0.030(4) Uani 1 1 d .
H18A H -0.0380 0.8337 -0.1987 0.036 Uiso 1 1 calc R
H18B H 0.0308 0.9044 -0.1422 0.036 Uiso 1 1 calc R
C19 C 0.182(2) 0.7740(15) -0.0086(14) 0.032(4) Uani 1 1 d .
H19A H 0.1906 0.8461 -0.0164 0.039 Uiso 1 1 calc R
H19B H 0.1432 0.7493 0.0540 0.039 Uiso 1 1 calc R
C20 C 0.658(3) 0.8280(19) -0.3898(15) 0.049(6) Uani 1 1 d .
H20A H 0.7363 0.8759 -0.4261 0.059 Uiso 1 1 calc R
H20B H 0.5518 0.8488 -0.4027 0.059 Uiso 1 1 calc R
Cl1 Cl 0.6940(10) 0.7114(5) -0.4175(5) 0.0634(18) Uani 1 1 d .
Cl2 Cl 0.6678(7) 0.8270(4) -0.2787(3) 0.0417(12) Uani 1 1 d .

loop_
_atom_site_aniso_label
_atom_site_aniso_U_11
_atom_site_aniso_U_22
_atom_site_aniso_U_33
_atom_site_aniso_U_23
_atom_site_aniso_U_13
_atom_site_aniso_U_12
Hg1 0.1396(12) 0.0465(6) 0.0377(5) 0.0046(4) -0.0434(6) -0.0477(7)
Hg2 0.0567(6) 0.0516(6) 0.0360(5) -0.0051(4) -0.0209(4) 0.0035(4)
Cu1 0.0229(10) 0.0181(10) 0.0224(10) -0.0075(8) -0.0017(8) 0.0006(8)
I1 0.0452(8) 0.0312(7) 0.0264(6) -0.0068(5) -0.0116(5) -0.0073(6)
I2 0.0296(6) 0.0487(8) 0.0352(7) -0.0161(6) -0.0104(5) -0.0093(6)
I3 0.0906(16) 0.0877(16) 0.0622(13) -0.0100(11) -0.0034(11) -0.0161(13)
I4 0.0277(6) 0.0387(7) 0.0276(6) -0.0034(5) -0.0062(5) -0.0017(5)
I5 0.0580(10) 0.0596(10) 0.0272(7) -0.0043(6) -0.0040(6) 0.0243(8)
N1 0.021(7) 0.021(7) 0.025(7) -0.016(6) -0.005(6) -0.003(6)
N2 0.018(5) 0.019(5) 0.021(5) -0.002(4) -0.001(4) 0.003(4)
O1 0.029(7) 0.029(7) 0.038(8) -0.009(6) -0.015(6) -0.004(6)
O2 0.049(11) 0.038(10) 0.113(17) 0.001(10) -0.034(11) -0.011(8)
O3 0.066(7) 0.071(7) 0.069(7) -0.004(5) -0.012(5) 0.000(5)
S1 0.018(2) 0.028(2) 0.034(2) -0.0130(19) 0.0001(18) -0.0034(17)
S2 0.030(2) 0.020(2) 0.027(2) -0.0076(17) -0.0135(18) -0.0010(17)
S3 0.028(2) 0.021(2) 0.022(2) -0.0091(16) -0.0046(17) -0.0037(17)
S4 0.023(2) 0.023(2) 0.027(2) -0.0039(17) -0.0037(17) -0.0011(17)
C1 0.029(9) 0.020(9) 0.026(9) -0.007(7) 0.000(7) -0.005(7)
C2 0.038(11) 0.047(13) 0.037(11) -0.026(10) -0.004(9) -0.012(10)
C3 0.023(10) 0.051(13) 0.041(11) -0.030(10) -0.012(8) -0.001(9)
C4 0.025(9) 0.028(10) 0.030(9) -0.009(8) -0.007(8) -0.004(8)
C5 0.024(9) 0.017(8) 0.027(9) -0.006(7) -0.006(7) 0.000(7)
C6 0.018(8) 0.035(10) 0.037(10) -0.019(9) -0.012(8) -0.003(8)
C7 0.026(9) 0.020(9) 0.024(9) -0.009(7) -0.005(7) 0.003(7)
C8 0.042(11) 0.028(10) 0.019(9) 0.001(7) -0.005(8) -0.009(8)
C9 0.020(8) 0.028(9) 0.021(8) -0.008(7) -0.001(7) -0.010(7)
C10 0.014(8) 0.026(9) 0.023(8) -0.005(7) -0.009(6) 0.001(7)
C11 0.038(11) 0.038(11) 0.024(9) -0.016(8) -0.002(8) 0.004(9)
C12 0.026(10) 0.050(13) 0.029(10) 0.009(9) 0.003(8) -0.020(9)
C13 0.040(11) 0.027(10) 0.025(9) -0.006(8) -0.002(8) -0.005(8)
C14 0.030(10) 0.032(10) 0.025(9) -0.002(8) -0.014(8) -0.005(8)
C15 0.019(8) 0.035(10) 0.020(8) 0.002(7) -0.005(7) 0.002(7)
C16 0.035(11) 0.030(10) 0.038(11) -0.005(8) -0.023(9) 0.012(8)
C17 0.041(11) 0.018(9) 0.037(11) -0.016(8) 0.000(9) 0.005(8)
C18 0.028(10) 0.015(9) 0.048(12) -0.011(8) -0.008(9) 0.009(7)
C19 0.032(10) 0.034(11) 0.038(11) -0.025(9) -0.002(8) -0.003(8)
C20 0.063(16) 0.049(14) 0.038(12) -0.012(11) -0.010(11) 0.004(12)
Cl1 0.083(5) 0.061(4) 0.054(4) -0.033(3) -0.008(3) 0.014(4)
Cl2 0.048(3) 0.046(3) 0.034(3) -0.012(2) -0.008(2) -0.004(2)

loop_
_atom_type_symbol
_atom_type_description
_atom_type_scat_dispersion_real
_atom_type_scat_dispersion_imag
_atom_type_scat_source
C C 0.0033 0.0016 'International Tables Vol C Tables 4.2.6.8 and 6.1.1.4'
H H 0.0000 0.0000 'International Tables Vol C Tables 4.2.6.8 and 6.1.1.4'
N N 0.0061 0.0033 'International Tables Vol C Tables 4.2.6.8 and 6.1.1.4'
O O 0.0106 0.0060 'International Tables Vol C Tables 4.2.6.8 and 6.1.1.4'
S S 0.1246 0.1234 'International Tables Vol C Tables 4.2.6.8 and 6.1.1.4'
Cu Cu 0.3201 1.2651 'International Tables Vol C Tables 4.2.6.8 and 6.1.1.4'
I I -0.4742 1.8119 'International Tables Vol C Tables 4.2.6.8 and 6.1.1.4'
Hg Hg -2.3894 9.2266 'International Tables Vol C Tables 4.2.6.8 and 6.1.1.4'
Cl Cl 0.1484 0.1585 'International Tables Vol C Tables 4.2.6.8 and 6.1.1.4'

loop_
_geom_angle_atom_site_label_1
_geom_angle_atom_site_label_2
_geom_angle_atom_site_label_3
_geom_angle
I2 Hg1 I1 140.51(6)
I2 Hg1 S3 113.05(10)
I1 Hg1 S3 104.13(10)
I5 Hg2 I4 145.42(7)
I5 Hg2 I3 96.60(7)
I4 Hg2 I3 117.56(7)
O1 Cu1 n1 170.0(6)
O1 Cu1 S2 99.1(4)
N1 Cu1 S2 81.8(4)
O1 Cu1 S1 90.8(4)
N1 Cu1 S1 86.0(4)
S2 Cu1 S1 163.04(19)
O1 Cu1 S4 100.0(4)
N1 Cu1 S4 89.4(4)
S2 Cu1 S4 103.11(17)
S1 Cu1 S4 88.50(17)
C5 n1 C1 121.5(15)
C5 n1 Cu1 119.9(11)
C1 n1 Cu1 118.0(12)
O2 n2 O3 122.6(18)
O2 n2 O1 121.3(15)
O3 n2 O1 115.3(16)
N2 O1 Cu1 118.4(10)
C19 S1 C18 104.8(10)
C19 S1 Cu1 96.9(6)
C18 S1 Cu1 102.3(6)
C6 S2 C7 100.6(9)
C6 S2 Cu1 92.6(6)
C7 S2 Cu1 111.3(6)
C8 S3 C9 101.9(9)
C8 S3 Hg1 100.5(6)
C9 S3 Hg1 106.0(6)
C17 S4 C16 102.7(9)
C17 S4 Cu1 94.2(7)
C16 S4 Cu1 109.7(7)
C2 C1 n1 118.0(17)
C2 C1 C19 121.3(17)
N1 C1 C19 120.6(16)
C1 C2 C3 120.2(18)
C4 C3 C2 120.2(17)
C3 C4 C5 117.4(17)
N1 C5 C4 122.3(16)
N1 C5 C6 115.8(15)
C4 C5 C6 121.9(16)
C5 C6 S2 106.7(13)
C8 C7 S2 108.7(12)
C7 C8 S3 114.0(13)
C10 C9 S3 110.7(11)
C11 C10 C15 119.9(17)
C11 C10 C9 121.1(16)
C15 C10 C9 118.9(15)
C10 C11 C12 119.5(18)
C13 C12 C11 120.6(18)
C12 C13 C14 120.4(18)
C13 C14 C15 119.9(18)
C13 C14 C16 119.1(18)
C15 C14 C16 120.8(18)
C14 C15 C10 119.7(17)
C14 C16 S4 105.0(12)
C18 C17 S4 114.5(13)
C17 C18 S1 115.5(13)
C1 C19 S1 115.8(13)
Cl2 C20 Cl1 111.2(14)

loop_
_geom_bond_atom_site_label_1
_geom_bond_atom_site_label_2
_geom_bond_distance
Hg1 I2 2.6338(15)
Hg1 I1 2.6459(15)
Hg1 S3 2.682(4)
Hg2 I5 2.6170(17)
Hg2 I4 2.6313(15)
Hg2 I3 2.939(3)
Cu1 O1 1.953(13)
Cu1 n1 2.013(14)
Cu1 S2 2.349(5)
Cu1 S1 2.355(5)
Cu1 S4 2.608(5)
N1 C5 1.32(2)
N1 C1 1.39(2)
N2 O2 1.17(2)
N2 O3 1.25(2)
N2 O1 1.310(19)
S1 C19 1.80(2)
S1 C18 1.82(2)
S2 C6 1.796(19)
S2 C7 1.817(17)
S3 C8 1.792(19)
S3 C9 1.837(18)
S4 C17 1.827(18)
S4 C16 1.838(19)
C1 C2 1.38(3)
C1 C19 1.46(3)
C2 C3 1.39(3)
C3 C4 1.38(3)
C4 C5 1.39(2)
C5 C6 1.52(2)
C7 C8 1.52(3)
C9 C10 1.49(2)
C10 C11 1.38(3)
C10 C15 1.41(3)
C11 C12 1.40(3)
C12 C13 1.37(3)
C13 C14 1.39(3)
C14 C15 1.38(3)
C14 C16 1.52(3)
C17 C18 1.50(3)
C20 Cl2 1.75(2)
C20 Cl1 1.76(3)
